data_7014037
loop_
_publ_author_name
'Hatanp\"a\"a, Timo'
'Vehkam\"aki, Marko'
'Mutikainen, Ilpo'
'Kansikas, Jarno'
'Ritala, Mikko'
'Leskel\"a, Markku'

_publ_section_title
;
 Synthesis and characterisation of cyclopentadienyl complexes of
 barium: precursors for atomic layer deposition of BaTiO3.
;
_journal_issue 8
_journal_name_full 'Dalton transactions (Cambridge, England : 2003)'
_journal_page_first 1181
_journal_page_last 1188
_journal_paper_doi 10.1039/b400235k
_journal_year 2004
_chemical_formula_moiety 'C24 H43 Ba N3'
_chemical_formula_sum 'C24 H43 Ba N3'
_chemical_formula_weight 510.95
_chemical_name_systematic
;
Bis(1,2,3,4,5-pentamethylcyclopentadienyl)barium(II)dien
;
_space_group_IT_number 15
_symmetry_cell_setting monoclinic
_symmetry_space_group_name_Hall '-C 2yc'
_symmetry_space_group_name_H-M 'C 1 2/c 1'
_atom_sites_solution_hydrogens geom
_atom_sites_solution_primary direct
_atom_sites_solution_secondary difmap
_audit_creation_method SHELXL-97
_cell_angle_alpha 90.00
_cell_angle_beta 130.50(4)
_cell_angle_gamma 90.00
_cell_formula_units_Z 8
_cell_length_a 21.346(8)
_cell_length_b 20.514(17)
_cell_length_c 15.413(10)
_cell_measurement_reflns_used 25
_cell_measurement_temperature 193(2)
_cell_measurement_theta_max 7.5
_cell_measurement_theta_min 3.0
_cell_volume 5132(6)
_computing_cell_refinement 'TEXSAN (1993)'
_computing_data_collection 'AFC7S software (1993)'
_computing_data_reduction 'TEXSAN (1993)'
_computing_molecular_graphics 'SHELXTL-PC v. 5.03 (Sheldrick, 1994)'
_computing_publication_material 'SHELXL-97 (Sheldrick, 1997)'
_computing_structure_refinement 'SHELXL-97 (Sheldrick, 1997)'
_computing_structure_solution 'SHELXS-97 (Sheldrick, 1990)'
_diffrn_ambient_temperature 193(2)
_diffrn_measured_fraction_theta_full 0.907
_diffrn_measured_fraction_theta_max 0.907
_diffrn_measurement_device_type 'Rigaku AFC-7S'
_diffrn_measurement_method \w/2\q
_diffrn_radiation_monochromator graphite
_diffrn_radiation_source 'fine-focus sealed tube'
_diffrn_radiation_type MoK\a
_diffrn_radiation_wavelength 0.71073
_diffrn_reflns_av_R_equivalents 0.0512
_diffrn_reflns_av_sigmaI/netI 0.0287
_diffrn_reflns_limit_h_max 25
_diffrn_reflns_limit_h_min 0
_diffrn_reflns_limit_k_max 25
_diffrn_reflns_limit_k_min 0
_diffrn_reflns_limit_l_max 14
_diffrn_reflns_limit_l_min -19
_diffrn_reflns_number 4987
_diffrn_reflns_theta_full 26.50
_diffrn_reflns_theta_max 26.50
_diffrn_reflns_theta_min 2.51
_diffrn_standards_decay_% <2
_diffrn_standards_interval_count 200
_diffrn_standards_number 3
_exptl_absorpt_coefficient_mu 1.561
_exptl_absorpt_correction_T_max 0.86
_exptl_absorpt_correction_T_min 0.695
_exptl_absorpt_correction_type psi-scan
_exptl_absorpt_process_details 'North etal. (1968). Acta Cryst. A24, 351-359'
_exptl_crystal_colour colorless
_exptl_crystal_density_diffrn 1.323
_exptl_crystal_density_method 'not measured'
_exptl_crystal_description prismatic
_exptl_crystal_F_000 2112
_exptl_crystal_size_max 0.30
_exptl_crystal_size_mid 0.20
_exptl_crystal_size_min 0.10
_refine_diff_density_max 0.805
_refine_diff_density_min -1.248
_refine_diff_density_rms 0.084
_refine_ls_extinction_method none
_refine_ls_goodness_of_fit_ref 1.022
_refine_ls_hydrogen_treatment mixed
_refine_ls_matrix_type full
_refine_ls_number_parameters 359
_refine_ls_number_reflns 4845
_refine_ls_number_restraints 0
_refine_ls_restrained_S_all 1.022
_refine_ls_R_factor_all 0.0457
_refine_ls_R_factor_gt 0.0393
_refine_ls_shift/su_max 0.013
_refine_ls_shift/su_mean 0.002
_refine_ls_structure_factor_coef Fsqd
_refine_ls_weighting_details 'calc w=1/[\s^2^(Fo^2^)+(0.0531P)^2^+12.9042P] where P=(Fo^2^+2Fc^2^)/3'
_refine_ls_weighting_scheme calc
_refine_ls_wR_factor_gt 0.0968
_refine_ls_wR_factor_ref 0.1002
_reflns_number_gt 4315
_reflns_number_total 4845
_reflns_threshold_expression >2sigma(I)
_cod_data_source_file b400235k.txt
_cod_data_source_block 2
_cod_original_sg_symbol_H-M 'C 2/c'
_cod_database_code 7014037

loop_
_symmetry_equiv_pos_as_xyz
'x, y, z'
'-x, y, -z+1/2'
'x+1/2, y+1/2, z'
'-x+1/2, y+1/2, -z+1/2'
'-x, -y, -z'
'x, -y, z-1/2'
'-x+1/2, -y+1/2, -z'
'x+1/2, -y+1/2, z-1/2'

loop_
_atom_site_label
_atom_site_type_symbol
_atom_site_fract_x
_atom_site_fract_y
_atom_site_fract_z
_atom_site_U_iso_or_equiv
_atom_site_adp_type
_atom_site_occupancy
_atom_site_symmetry_multiplicity
_atom_site_calc_flag
_atom_site_refinement_flags
_atom_site_disorder_assembly
_atom_site_disorder_group
Ba1 Ba 0.227077(8) 0.132559(8) 0.745245(12) 0.04695(5) Uani 1 1 d . . .
N3 N 0.33784(18) 0.24279(17) 0.8663(3) 0.0883(11) Uani 1 1 d . A .
H3A H 0.3083 0.2783 0.8586 0.106 Uiso 1 1 calc R . .
H3B H 0.3764 0.2329 0.9427 0.106 Uiso 1 1 calc R . .
C24 C 0.3798(2) 0.2593(2) 0.8232(3) 0.1062(17) Uani 1 1 d . . .
H24A H 0.4242 0.2911 0.8753 0.127 Uiso 1 1 calc R A .
H24B H 0.3402 0.2801 0.7473 0.127 Uiso 1 1 calc R . .
C23 C 0.4157(2) 0.2005(3) 0.8137(3) 0.1037(17) Uani 1 1 d . A .
H23A H 0.4494 0.2138 0.7934 0.124 Uiso 1 1 calc R . .
H23B H 0.4521 0.1777 0.8880 0.124 Uiso 1 1 calc R . .
N2 N 0.35030(15) 0.15677(18) 0.7266(2) 0.0775(9) Uani 1 1 d . A .
H2A H 0.3231 0.1788 0.6579 0.093 Uiso 1 1 calc R . .
C22 C 0.3813(2) 0.0964(3) 0.7145(4) 0.1224(16) Uani 1 1 d . . .
H22A H 0.4177 0.1078 0.6979 0.147 Uiso 1 1 calc R A .
H22B H 0.4146 0.0722 0.7875 0.147 Uiso 1 1 calc R . .
C21 C 0.3143(3) 0.0544(3) 0.6231(4) 0.1500(19) Uani 1 1 d . A .
H21A H 0.2818 0.0785 0.5500 0.180 Uiso 1 1 calc R . .
H21B H 0.3383 0.0156 0.6161 0.180 Uiso 1 1 calc R . .
N1 N 0.2604(2) 0.03342(17) 0.6430(2) 0.1037(12) Uani 1 1 d . A .
H1A H 0.2834 -0.0024 0.6902 0.124 Uiso 1 1 calc R . .
H1B H 0.2112 0.0205 0.5747 0.124 Uiso 1 1 calc R . .
C20 C 0.10839(17) 0.03752(18) 0.8245(4) 0.0966(15) Uani 1 1 d . . .
H20A H 0.1059 0.0035 0.8668 0.145 Uiso 1 1 calc R A .
H20B H 0.0762 0.0239 0.7449 0.145 Uiso 1 1 calc R . .
H20C H 0.0856 0.0781 0.8273 0.145 Uiso 1 1 calc R . .
C19 C 0.2226(2) 0.1496(2) 0.9960(3) 0.0990(12) Uani 1 1 d . . .
H19A H 0.2148 0.1300 1.0464 0.149 Uiso 1 1 calc R A .
H19B H 0.1709 0.1696 0.9304 0.149 Uiso 1 1 calc R . .
H19C H 0.2656 0.1830 1.0380 0.149 Uiso 1 1 calc R . .
C18 C 0.4022(2) 0.1254(2) 1.0838(3) 0.1017(16) Uani 1 1 d . . .
H18A H 0.4275 0.1060 1.1581 0.153 Uiso 1 1 calc R A .
H18B H 0.3865 0.1706 1.0822 0.153 Uiso 1 1 calc R . .
H18C H 0.4418 0.1248 1.0713 0.153 Uiso 1 1 calc R . .
C17 C 0.39792(18) 0.0001(2) 0.9603(3) 0.0954(13) Uani 1 1 d . . .
H17A H 0.4281 -0.0254 1.0308 0.143 Uiso 1 1 calc R A .
H17B H 0.4341 0.0339 0.9691 0.143 Uiso 1 1 calc R . .
H17C H 0.3796 -0.0287 0.8968 0.143 Uiso 1 1 calc R . .
C16 C 0.2122(3) -0.05331(17) 0.7927(4) 0.0948(16) Uani 1 1 d . . .
H16A H 0.1890 -0.0828 0.8154 0.142 Uiso 1 1 calc R A .
H16B H 0.2582 -0.0749 0.8044 0.142 Uiso 1 1 calc R . .
H16C H 0.1697 -0.0419 0.7120 0.142 Uiso 1 1 calc R . .
C15 C 0.19710(14) 0.04840(13) 0.8777(3) 0.0543(8) Uani 1 1 d . A .
C14 C 0.24792(15) 0.09768(15) 0.9550(2) 0.0560(8) Uani 1 1 d . A .
C13 C 0.32701(15) 0.08706(17) 0.9913(2) 0.0575(9) Uani 1 1 d . A .
C12 C 0.32413(14) 0.03155(16) 0.9359(2) 0.0556(8) Uani 1 1 d . A .
C11 C 0.24283(15) 0.00767(14) 0.8641(2) 0.0547(9) Uani 1 1 d . A .
C1B C 0.1018(3) 0.1762(3) 0.4926(4) 0.0486(14) Uani 0.553(2) 1 d P A 1
C2B C 0.0594(3) 0.1494(2) 0.5244(4) 0.0472(19) Uani 0.553(2) 1 d P A 1
C3B C 0.0618(2) 0.1981(3) 0.5952(4) 0.0573(16) Uani 0.553(2) 1 d P A 1
C4B C 0.1085(2) 0.2513(2) 0.6186(3) 0.0340(11) Uani 0.553(2) 1 d P A 1
C5B C 0.1304(2) 0.2380(2) 0.5441(3) 0.0362(12) Uani 0.553(2) 1 d P A 1
C6B C 0.1114(5) 0.1497(4) 0.4111(5) 0.095(3) Uani 0.553(2) 1 d P A 1
H6B1 H 0.1434 0.1092 0.4420 0.142 Uiso 0.553(2) 1 calc PR A 1
H6B2 H 0.1400 0.1817 0.4006 0.142 Uiso 0.553(2) 1 calc PR A 1
H6B3 H 0.0569 0.1407 0.3375 0.142 Uiso 0.553(2) 1 calc PR A 1
C7B C 0.0189(4) 0.0824(3) 0.4883(8) 0.111(4) Uani 0.553(2) 1 d P A 1
H7B1 H -0.0194 0.0791 0.4049 0.167 Uiso 0.553(2) 1 calc PR A 1
H7B2 H -0.0114 0.0764 0.5155 0.167 Uiso 0.553(2) 1 calc PR A 1
H7B3 H 0.0613 0.0487 0.5213 0.167 Uiso 0.553(2) 1 calc PR A 1
C8B C 0.0203(3) 0.1897(4) 0.6451(5) 0.098(2) Uani 0.553(2) 1 d P A 1
H8B1 H 0.0623 0.1845 0.7280 0.147 Uiso 0.553(2) 1 calc PR A 1
H8B2 H -0.0150 0.1510 0.6120 0.147 Uiso 0.553(2) 1 calc PR A 1
H8B3 H -0.0133 0.2282 0.6276 0.147 Uiso 0.553(2) 1 calc PR A 1
C9B C 0.1180(4) 0.3121(4) 0.6656(5) 0.079(2) Uani 0.553(2) 1 d P A 1
H9B1 H 0.0820 0.3437 0.6042 0.118 Uiso 0.553(2) 1 calc PR A 1
H9B2 H 0.1755 0.3262 0.7119 0.118 Uiso 0.553(2) 1 calc PR A 1
H9B3 H 0.1031 0.3094 0.7137 0.118 Uiso 0.553(2) 1 calc PR A 1
C10B C 0.1684(3) 0.2881(3) 0.5188(5) 0.0686(17) Uani 0.553(2) 1 d P A 1
H10A H 0.1250 0.3093 0.4458 0.103 Uiso 0.553(2) 1 calc PR A 1
H10B H 0.2074 0.2666 0.5146 0.103 Uiso 0.553(2) 1 calc PR A 1
H10C H 0.1974 0.3209 0.5796 0.103 Uiso 0.553(2) 1 calc PR A 1
C1A C 0.1128(3) 0.2137(4) 0.5320(6) 0.053(2) Uani 0.447(2) 1 d P A 2
C2A C 0.0744(3) 0.1529(4) 0.5021(4) 0.0451(19) Uani 0.447(2) 1 d P A 2
C3A C 0.0441(3) 0.1470(3) 0.5591(4) 0.0390(15) Uani 0.447(2) 1 d P A 2
C4A C 0.0634(3) 0.1976(3) 0.6264(5) 0.0345(15) Uani 0.447(2) 1 d P A 2
C5A C 0.1049(3) 0.2415(3) 0.5967(5) 0.0336(16) Uani 0.447(2) 1 d P A 2
C6A C 0.1499(4) 0.2444(5) 0.4870(7) 0.092(3) Uani 0.447(2) 1 d P A 2
H6A1 H 0.1060 0.2615 0.4102 0.138 Uiso 0.447(2) 1 calc PR A 2
H6A2 H 0.1819 0.2118 0.4837 0.138 Uiso 0.447(2) 1 calc PR A 2
H6A3 H 0.1862 0.2802 0.5374 0.138 Uiso 0.447(2) 1 calc PR A 2
C7A C 0.0604(5) 0.1068(5) 0.4163(6) 0.093(3) Uani 0.447(2) 1 d P A 2
H7A1 H 0.0068 0.1159 0.3414 0.139 Uiso 0.447(2) 1 calc PR A 2
H7A2 H 0.0611 0.0620 0.4388 0.139 Uiso 0.447(2) 1 calc PR A 2
H7A3 H 0.1040 0.1122 0.4122 0.139 Uiso 0.447(2) 1 calc PR A 2
C8A C -0.0099(4) 0.0904(4) 0.5424(6) 0.068(2) Uani 0.447(2) 1 d P A 2
H8A1 H -0.0285 0.0994 0.5850 0.102 Uiso 0.447(2) 1 calc PR A 2
H8A2 H 0.0221 0.0500 0.5704 0.102 Uiso 0.447(2) 1 calc PR A 2
H8A3 H -0.0579 0.0859 0.4611 0.102 Uiso 0.447(2) 1 calc PR A 2
C9A C 0.0392(4) 0.2133(4) 0.6967(5) 0.063(2) Uani 0.447(2) 1 d P A 2
H9A1 H -0.0006 0.1809 0.6816 0.094 Uiso 0.447(2) 1 calc PR A 2
H9A2 H 0.0142 0.2568 0.6763 0.094 Uiso 0.447(2) 1 calc PR A 2
H9A3 H 0.0882 0.2125 0.7779 0.094 Uiso 0.447(2) 1 calc PR A 2
C10A C 0.1358(6) 0.3107(4) 0.6636(11) 0.105(5) Uani 0.447(2) 1 d P A 2
H10D H 0.1783 0.3292 0.6641 0.158 Uiso 0.447(2) 1 calc PR A 2
H10E H 0.1586 0.3040 0.7423 0.158 Uiso 0.447(2) 1 calc PR A 2
H10F H 0.0890 0.3409 0.6250 0.158 Uiso 0.447(2) 1 calc PR A 2

loop_
_atom_site_aniso_label
_atom_site_aniso_U_11
_atom_site_aniso_U_22
_atom_site_aniso_U_33
_atom_site_aniso_U_23
_atom_site_aniso_U_13
_atom_site_aniso_U_12
Ba1 0.03485(6) 0.04812(9) 0.04463(6) -0.00274(6) 0.01991(5) 0.00711(6)
N3 0.0787(15) 0.086(2) 0.0778(15) -0.0254(15) 0.0411(12) -0.0157(16)
C24 0.091(2) 0.117(3) 0.073(2) -0.017(2) 0.0368(17) -0.053(2)
C23 0.0491(13) 0.180(5) 0.0738(18) 0.010(2) 0.0361(12) -0.017(2)
N2 0.0627(10) 0.117(2) 0.0588(10) 0.0185(13) 0.0422(8) 0.0251(14)
C22 0.1220(15) 0.167(4) 0.1342(19) 0.048(2) 0.1080(13) 0.071(2)
C21 0.233(3) 0.138(4) 0.121(2) 0.009(2) 0.1335(19) 0.078(3)
N1 0.150(2) 0.086(2) 0.0667(13) -0.0031(14) 0.0664(13) 0.0343(19)
C20 0.0385(12) 0.069(2) 0.144(3) 0.0442(19) 0.0424(14) 0.0096(14)
C19 0.1327(17) 0.076(2) 0.145(2) -0.0232(18) 0.1151(14) -0.0090(19)
C18 0.0688(16) 0.154(4) 0.0507(16) -0.0144(19) 0.0246(13) -0.058(2)
C17 0.0673(12) 0.143(3) 0.0899(16) 0.0539(18) 0.0572(11) 0.0588(17)
C16 0.101(2) 0.0428(18) 0.097(2) -0.0098(16) 0.0448(19) 0.0109(18)
C15 0.0384(9) 0.0350(13) 0.0804(14) 0.0038(11) 0.0346(9) 0.0046(10)
C14 0.0590(10) 0.0492(16) 0.0720(12) -0.0080(11) 0.0480(8) -0.0081(11)
C13 0.0413(10) 0.078(2) 0.0397(10) -0.0054(12) 0.0203(8) -0.0165(12)
C12 0.0354(9) 0.0752(19) 0.0465(11) 0.0150(12) 0.0224(8) 0.0174(12)
C11 0.0417(11) 0.0421(14) 0.0533(13) 0.0013(11) 0.0187(10) 0.0099(11)
C1B 0.0499(19) 0.043(3) 0.0422(18) 0.0018(18) 0.0250(15) 0.013(2)
C2B 0.0319(18) 0.037(2) 0.047(2) 0.0025(19) 0.0143(18) -0.0035(18)
C3B 0.0357(14) 0.085(3) 0.0644(18) 0.052(2) 0.0383(12) 0.0227(19)
C4B 0.0470(13) 0.034(2) 0.0334(13) -0.0070(14) 0.0317(10) 0.0022(16)
C5B 0.0292(13) 0.038(2) 0.0407(15) -0.0026(15) 0.0223(12) -0.0070(16)
C6B 0.121(4) 0.100(5) 0.041(2) -0.001(3) 0.043(2) 0.040(4)
C7B 0.074(4) 0.049(3) 0.117(6) 0.001(4) 0.020(4) -0.023(3)
C8B 0.0772(18) 0.127(5) 0.138(3) 0.081(3) 0.0913(17) 0.046(3)
C9B 0.079(3) 0.078(4) 0.060(3) -0.004(3) 0.037(2) 0.024(3)
C10B 0.0634(19) 0.081(4) 0.079(2) 0.020(2) 0.0542(16) -0.007(3)
C1A 0.026(2) 0.070(5) 0.057(3) 0.023(3) 0.0243(18) 0.003(3)
C2A 0.043(2) 0.070(5) 0.0347(19) 0.010(2) 0.0306(16) 0.017(3)
C3A 0.038(2) 0.039(3) 0.043(2) 0.009(2) 0.0271(16) 0.006(2)
C4A 0.039(2) 0.028(2) 0.043(2) 0.0150(18) 0.0287(17) -0.0025(18)
C5A 0.038(2) 0.025(3) 0.035(2) -0.0158(19) 0.0229(17) -0.0020(19)
C6A 0.046(3) 0.136(7) 0.094(4) 0.067(4) 0.046(2) 0.017(4)
C7A 0.071(3) 0.142(8) 0.042(3) 0.005(4) 0.027(3) 0.047(5)
C8A 0.055(3) 0.054(4) 0.070(4) -0.003(3) 0.030(3) -0.016(3)
C9A 0.065(2) 0.087(5) 0.051(2) 0.006(3) 0.0444(19) 0.020(3)
C10A 0.081(5) 0.024(4) 0.161(9) 0.002(4) 0.056(5) -0.008(4)

loop_
_atom_type_symbol
_atom_type_description
_atom_type_scat_dispersion_real
_atom_type_scat_dispersion_imag
_atom_type_scat_source
C C 0.0033 0.0016 'International Tables Vol C Tables 4.2.6.8 and 6.1.1.4'
H H 0.0000 0.0000 'International Tables Vol C Tables 4.2.6.8 and 6.1.1.4'
N N 0.0061 0.0033 'International Tables Vol C Tables 4.2.6.8 and 6.1.1.4'
Ba Ba -0.3244 2.2819 'International Tables Vol C Tables 4.2.6.8 and 6.1.1.4'

loop_
_geom_angle_atom_site_label_1
_geom_angle_atom_site_label_2
_geom_angle_atom_site_label_3
_geom_angle
_geom_angle_site_symmetry_1
_geom_angle_site_symmetry_3
_geom_angle_publ_flag
N2 Ba1 N3 60.88(11) . . ?
N2 Ba1 N1 60.49(11) . . ?
N3 Ba1 N1 120.31(12) . . ?
N2 Ba1 C2B 111.64(16) . . ?
N3 Ba1 C2B 121.40(12) . . ?
N1 Ba1 C2B 89.86(15) . . ?
N2 Ba1 C2A 100.01(16) . . ?
N3 Ba1 C2A 117.70(18) . . ?
N1 Ba1 C2A 82.59(16) . . ?
C2B Ba1 C2A 11.70(17) . . ?
N2 Ba1 C3B 122.74(13) . . ?
N3 Ba1 C3B 101.83(14) . . ?
N1 Ba1 C3B 118.13(14) . . ?
C2B Ba1 C3B 28.30(17) . . ?
C2A Ba1 C3B 36.32(18) . . ?
N2 Ba1 C4A 129.85(14) . . ?
N3 Ba1 C4A 100.65(14) . . ?
N1 Ba1 C4A 124.95(14) . . ?
C2B Ba1 C4A 35.40(18) . . ?
C2A Ba1 C4A 44.44(19) . . ?
C3B Ba1 C4A 8.77(17) . . ?
N2 Ba1 C3A 126.55(15) . . ?
N3 Ba1 C3A 123.20(14) . . ?
N1 Ba1 C3A 100.03(15) . . ?
C2B Ba1 C3A 15.19(17) . . ?
C2A Ba1 C3A 26.88(18) . . ?
C3B Ba1 C3A 21.73(16) . . ?
C4A Ba1 C3A 25.58(17) . . ?
N2 Ba1 C1A 86.61(16) . . ?
N3 Ba1 C1A 90.89(16) . . ?
N1 Ba1 C1A 95.96(19) . . ?
C2B Ba1 C1A 32.99(17) . . ?
C2A Ba1 C1A 26.8(2) . . ?
C3B Ba1 C1A 36.82(19) . . ?
C4A Ba1 C1A 45.1(2) . . ?
C3A Ba1 C1A 43.56(18) . . ?
N2 Ba1 C11 117.17(9) . . ?
N3 Ba1 C11 122.91(10) . . ?
N1 Ba1 C11 76.61(12) . . ?
C2B Ba1 C11 111.79(12) . . ?
C2A Ba1 C11 118.45(17) . . ?
C3B Ba1 C11 117.19(13) . . ?
C4A Ba1 C11 111.82(14) . . ?
C3A Ba1 C11 103.01(13) . . ?
C1A Ba1 C11 144.69(14) . . ?
N2 Ba1 C15 140.50(8) . . ?
N3 Ba1 C15 116.64(11) . . ?
N1 Ba1 C15 101.39(11) . . ?
C2B Ba1 C15 102.39(15) . . ?
C2A Ba1 C15 112.75(16) . . ?
C3B Ba1 C15 96.72(13) . . ?
C4A Ba1 C15 89.60(14) . . ?
C3A Ba1 C15 89.26(14) . . ?
C1A Ba1 C15 132.08(15) . . ?
C11 Ba1 C15 26.63(9) . . ?
N2 Ba1 C5A 100.98(17) . . ?
N3 Ba1 C5A 81.61(14) . . ?
N1 Ba1 C5A 119.56(15) . . ?
C2B Ba1 C5A 40.66(14) . . ?
C2A Ba1 C5A 41.65(19) . . ?
C3B Ba1 C5A 24.24(17) . . ?
C4A Ba1 C5A 29.25(19) . . ?
C3A Ba1 C5A 42.49(16) . . ?
C1A Ba1 C5A 23.8(2) . . ?
C11 Ba1 C5A 141.03(16) . . ?
C15 Ba1 C5A 118.07(17) . . ?
N2 Ba1 C14 129.42(8) . . ?
N3 Ba1 C14 90.23(10) . . ?
N1 Ba1 C14 119.23(10) . . ?
C2B Ba1 C14 118.92(16) . . ?
C2A Ba1 C14 130.57(15) . . ?
C3B Ba1 C14 102.19(14) . . ?
C4A Ba1 C14 93.55(15) . . ?
C3A Ba1 C14 103.88(15) . . ?
C1A Ba1 C14 137.93(18) . . ?
C11 Ba1 C14 43.95(9) . . ?
C15 Ba1 C14 26.44(8) . . ?
C5A Ba1 C14 115.70(17) . . ?
N2 Ba1 C13 103.37(9) . . ?
N3 Ba1 C13 79.59(10) . . ?
N1 Ba1 C13 103.79(10) . . ?
C2B Ba1 C13 144.69(15) . . ?
C2A Ba1 C13 155.87(16) . . ?
C3B Ba1 C13 128.19(14) . . ?
C4A Ba1 C13 119.43(15) . . ?
C3A Ba1 C13 130.07(15) . . ?
C1A Ba1 C13 160.24(19) . . ?
C11 Ba1 C13 43.78(8) . . ?
C15 Ba1 C13 43.43(8) . . ?
C5A Ba1 C13 136.50(16) . . ?
C14 Ba1 C13 26.71(8) . . ?
N2 Ba1 C12 96.93(9) . . ?
N3 Ba1 C12 98.59(11) . . ?
N1 Ba1 C12 78.25(11) . . ?
C2B Ba1 C12 138.37(12) . . ?
C2A Ba1 C12 143.70(17) . . ?
C3B Ba1 C12 140.31(13) . . ?
C4A Ba1 C12 133.00(14) . . ?
C3A Ba1 C12 129.43(14) . . ?
C1A Ba1 C12 170.44(15) . . ?
C11 Ba1 C12 26.73(7) . . ?
C15 Ba1 C12 43.59(8) . . ?
C5A Ba1 C12 159.44(17) . . ?
C14 Ba1 C12 43.89(9) . . ?
C13 Ba1 C12 26.55(9) . . ?
N2 Ba1 C1B 85.58(14) . . ?
N3 Ba1 C1B 105.08(13) . . ?
N1 Ba1 C1B 80.64(13) . . ?
C2B Ba1 C1B 26.50(17) . . ?
C2A Ba1 C1B 15.71(16) . . ?
C3B Ba1 C1B 43.84(17) . . ?
C4A Ba1 C1B 52.60(18) . . ?
C3A Ba1 C1B 41.00(18) . . ?
C1A Ba1 C1B 17.06(17) . . ?
C11 Ba1 C1B 132.00(11) . . ?
C15 Ba1 C1B 128.46(13) . . ?
C5A Ba1 C1B 39.12(16) . . ?
C14 Ba1 C1B 144.45(13) . . ?
C13 Ba1 C1B 171.05(13) . . ?
C12 Ba1 C1B 154.02(11) . . ?
N2 Ba1 C4B 103.08(13) . . ?
N3 Ba1 C4B 77.62(12) . . ?
N1 Ba1 C4B 125.96(12) . . ?
C2B Ba1 C4B 45.77(13) . . ?
C2A Ba1 C4B 47.70(17) . . ?
C3B Ba1 C4B 25.55(14) . . ?
C4A Ba1 C4B 28.62(15) . . ?
C3A Ba1 C4B 45.73(14) . . ?
C1A Ba1 C4B 30.07(19) . . ?
C11 Ba1 C4B 139.71(12) . . ?
C15 Ba1 C4B 115.10(12) . . ?
C5A Ba1 C4B 6.48(16) . . ?
C14 Ba1 C4B 110.31(12) . . ?
C13 Ba1 C4B 130.18(12) . . ?
C12 Ba1 C4B 154.19(12) . . ?
C1B Ba1 C4B 45.60(13) . . ?
N2 Ba1 C5B 80.91(11) . . ?
N3 Ba1 C5B 80.79(11) . . ?
N1 Ba1 C5B 100.20(13) . . ?
C2B Ba1 C5B 42.83(13) . . ?
C2A Ba1 C5B 36.93(18) . . ?
C3B Ba1 C5B 41.84(15) . . ?
C4A Ba1 C5B 49.20(16) . . ?
C3A Ba1 C5B 52.25(15) . . ?
C1A Ba1 C5B 10.14(14) . . ?
C11 Ba1 C5B 154.61(9) . . ?
C15 Ba1 C5B 138.56(10) . . ?
C5A Ba1 C5B 22.68(19) . . ?
C14 Ba1 C5B 138.11(12) . . ?
C13 Ba1 C5B 154.44(11) . . ?
C12 Ba1 C5B 177.79(11) . . ?
C1B Ba1 C5B 25.75(12) . . ?
C4B Ba1 C5B 27.80(14) . . ?
C24 N3 Ba1 111.9(2) . . ?
C24 N3 H3A 109.2 . . ?
Ba1 N3 H3A 109.2 . . ?
C24 N3 H3B 109.2 . . ?
Ba1 N3 H3B 109.2 . . ?
H3A N3 H3B 107.9 . . ?
N3 C24 C23 111.4(4) . . ?
N3 C24 H24A 109.3 . . ?
C23 C24 H24A 109.3 . . ?
N3 C24 H24B 109.3 . . ?
C23 C24 H24B 109.3 . . ?
H24A C24 H24B 108.0 . . ?
N2 C23 C24 110.1(3) . . ?
N2 C23 H23A 109.6 . . ?
C24 C23 H23A 109.6 . . ?
N2 C23 H23B 109.6 . . ?
C24 C23 H23B 109.6 . . ?
H23A C23 H23B 108.2 . . ?
C23 N2 C22 113.2(3) . . ?
C23 N2 Ba1 114.0(3) . . ?
C22 N2 Ba1 112.6(3) . . ?
C23 N2 H2A 105.3 . . ?
C22 N2 H2A 105.3 . . ?
Ba1 N2 H2A 105.3 . . ?
C21 C22 N2 112.1(3) . . ?
C21 C22 H22A 109.2 . . ?
N2 C22 H22A 109.2 . . ?
C21 C22 H22B 109.2 . . ?
N2 C22 H22B 109.2 . . ?
H22A C22 H22B 107.9 . . ?
N1 C21 C22 112.8(4) . . ?
N1 C21 H21A 109.0 . . ?
C22 C21 H21A 109.0 . . ?
N1 C21 H21B 109.0 . . ?
C22 C21 H21B 109.0 . . ?
H21A C21 H21B 107.8 . . ?
C21 N1 Ba1 114.5(3) . . ?
C21 N1 H1A 108.6 . . ?
Ba1 N1 H1A 108.6 . . ?
C21 N1 H1B 108.6 . . ?
Ba1 N1 H1B 108.6 . . ?
H1A N1 H1B 107.6 . . ?
C15 C20 H20A 109.5 . . ?
C15 C20 H20B 109.5 . . ?
H20A C20 H20B 109.5 . . ?
C15 C20 H20C 109.5 . . ?
H20A C20 H20C 109.5 . . ?
H20B C20 H20C 109.5 . . ?
C14 C19 H19A 109.5 . . ?
C14 C19 H19B 109.5 . . ?
H19A C19 H19B 109.5 . . ?
C14 C19 H19C 109.5 . . ?
H19A C19 H19C 109.5 . . ?
H19B C19 H19C 109.5 . . ?
C13 C18 H18A 109.5 . . ?
C13 C18 H18B 109.5 . . ?
H18A C18 H18B 109.5 . . ?
C13 C18 H18C 109.5 . . ?
H18A C18 H18C 109.5 . . ?
H18B C18 H18C 109.5 . . ?
C12 C17 H17A 109.5 . . ?
C12 C17 H17B 109.5 . . ?
H17A C17 H17B 109.5 . . ?
C12 C17 H17C 109.5 . . ?
H17A C17 H17C 109.5 . . ?
H17B C17 H17C 109.5 . . ?
C11 C16 H16A 109.5 . . ?
C11 C16 H16B 109.5 . . ?
H16A C16 H16B 109.5 . . ?
C11 C16 H16C 109.5 . . ?
H16A C16 H16C 109.5 . . ?
H16B C16 H16C 109.5 . . ?
C14 C15 C11 109.2(2) . . ?
C14 C15 C20 125.2(3) . . ?
C11 C15 C20 125.4(3) . . ?
C14 C15 Ba1 77.0(2) . . ?
C11 C15 Ba1 76.5(2) . . ?
C20 C15 Ba1 117.0(2) . . ?
C15 C14 C13 107.1(3) . . ?
C15 C14 C19 125.4(3) . . ?
C13 C14 C19 127.4(3) . . ?
C15 C14 Ba1 76.5(2) . . ?
C13 C14 Ba1 76.69(19) . . ?
C19 C14 Ba1 115.7(2) . . ?
C12 C13 C14 108.5(2) . . ?
C12 C13 C18 126.9(3) . . ?
C14 C13 C18 124.3(3) . . ?
C12 C13 Ba1 76.82(17) . . ?
C14 C13 Ba1 76.61(17) . . ?
C18 C13 Ba1 118.2(2) . . ?
C13 C12 C11 107.8(3) . . ?
C13 C12 C17 124.8(3) . . ?
C11 C12 C17 127.1(3) . . ?
C13 C12 Ba1 76.64(18) . . ?
C11 C12 Ba1 76.10(17) . . ?
C17 C12 Ba1 118.5(2) . . ?
C15 C11 C12 107.3(3) . . ?
C15 C11 C16 126.2(3) . . ?
C12 C11 C16 126.3(3) . . ?
C15 C11 Ba1 76.84(19) . . ?
C12 C11 Ba1 77.17(19) . . ?
C16 C11 Ba1 115.8(3) . . ?
C2B C1B C5B 107.4(5) . . ?
C2B C1B C6B 128.7(6) . . ?
C5B C1B C6B 123.7(6) . . ?
C2B C1B Ba1 70.8(3) . . ?
C5B C1B Ba1 81.2(3) . . ?
C6B C1B Ba1 118.2(3) . . ?
C1B C2B C3B 106.2(5) . . ?
C1B C2B C7B 124.9(7) . . ?
C3B C2B C7B 128.9(7) . . ?
C1B C2B Ba1 82.7(3) . . ?
C3B C2B Ba1 77.9(2) . . ?
C7B C2B Ba1 106.9(3) . . ?
C4B C3B C2B 114.3(5) . . ?
C4B C3B C8B 121.9(6) . . ?
C2B C3B C8B 123.7(6) . . ?
C4B C3B Ba1 82.1(3) . . ?
C2B C3B Ba1 73.8(3) . . ?
C8B C3B Ba1 109.9(3) . . ?
C3B C4B C9B 133.8(7) . . ?
C3B C4B C5B 100.9(4) . . ?
C9B C4B C5B 122.8(6) . . ?
C3B C4B Ba1 72.4(3) . . ?
C9B C4B Ba1 126.2(3) . . ?
C5B C4B Ba1 79.1(2) . . ?
C1B C5B C10B 125.3(5) . . ?
C1B C5B C4B 110.7(5) . . ?
C10B C5B C4B 123.6(5) . . ?
C1B C5B Ba1 73.0(3) . . ?
C10B C5B Ba1 126.5(3) . . ?
C4B C5B Ba1 73.1(2) . . ?
C5A C1A C2A 108.5(7) . . ?
C5A C1A C6A 124.3(8) . . ?
C2A C1A C6A 126.9(8) . . ?
C5A C1A Ba1 79.4(4) . . ?
C2A C1A Ba1 75.7(4) . . ?
C6A C1A Ba1 116.2(4) . . ?
C3A C2A C1A 106.5(7) . . ?
C3A C2A C7A 126.5(8) . . ?
C1A C2A C7A 126.6(8) . . ?
C3A C2A Ba1 76.9(3) . . ?
C1A C2A Ba1 77.5(3) . . ?
C7A C2A Ba1 116.8(4) . . ?
C4A C3A C2A 112.8(6) . . ?
C4A C3A C8A 122.7(7) . . ?
C2A C3A C8A 124.5(7) . . ?
C4A C3A Ba1 77.2(3) . . ?
C2A C3A Ba1 76.3(3) . . ?
C8A C3A Ba1 117.1(4) . . ?
C3A C4A C9A 130.5(6) . . ?
C3A C4A C5A 100.0(6) . . ?
C9A C4A C5A 128.7(6) . . ?
C3A C4A Ba1 77.2(3) . . ?
C9A C4A Ba1 117.6(3) . . ?
C5A C4A Ba1 76.9(3) . . ?
C1A C5A C4A 111.9(6) . . ?
C1A C5A C10A 134.3(9) . . ?
C4A C5A C10A 113.6(8) . . ?
C1A C5A Ba1 76.8(4) . . ?
C4A C5A Ba1 73.8(3) . . ?
C10A C5A Ba1 111.6(4) . . ?
C1A C6A H6A1 109.5 . . ?
C1A C6A H6A2 109.5 . . ?
H6A1 C6A H6A2 109.5 . . ?
C1A C6A H6A3 109.5 . . ?
H6A1 C6A H6A3 109.5 . . ?
H6A2 C6A H6A3 109.5 . . ?
C2A C7A H7A1 109.5 . . ?
C2A C7A H7A2 109.5 . . ?
H7A1 C7A H7A2 109.5 . . ?
C2A C7A H7A3 109.5 . . ?
H7A1 C7A H7A3 109.5 . . ?
H7A2 C7A H7A3 109.5 . . ?
C3A C8A H8A1 109.5 . . ?
C3A C8A H8A2 109.5 . . ?
H8A1 C8A H8A2 109.5 . . ?
C3A C8A H8A3 109.5 . . ?
H8A1 C8A H8A3 109.5 . . ?
H8A2 C8A H8A3 109.5 . . ?
C4A C9A H9A1 109.5 . . ?
C4A C9A H9A2 109.5 . . ?
H9A1 C9A H9A2 109.5 . . ?
C4A C9A H9A3 109.5 . . ?
H9A1 C9A H9A3 109.5 . . ?
H9A2 C9A H9A3 109.5 . . ?
C5A C10A H10D 109.5 . . ?
C5A C10A H10E 109.5 . . ?
H10D C10A H10E 109.5 . . ?
C5A C10A H10F 109.5 . . ?
H10D C10A H10F 109.5 . . ?
H10E C10A H10F 109.5 . . ?

loop_
_geom_bond_atom_site_label_1
_geom_bond_atom_site_label_2
_geom_bond_distance
_geom_bond_site_symmetry_2
_geom_bond_publ_flag
Ba1 N2 2.869(3) . ?
Ba1 N3 2.908(4) . ?
Ba1 N1 2.930(4) . ?
Ba1 C2B 2.948(5) . ?
Ba1 C2A 2.996(5) . ?
Ba1 C3B 3.001(5) . ?
Ba1 C4A 3.004(6) . ?
Ba1 C3A 3.004(5) . ?
Ba1 C1A 3.018(7) . ?
Ba1 C11 3.038(4) . ?
Ba1 C15 3.042(4) . ?
Ba1 C5A 3.047(6) . ?
Ba1 C14 3.048(4) . ?
Ba1 C13 3.049(4) . ?
Ba1 C12 3.052(3) . ?
Ba1 C1B 3.097(5) . ?
Ba1 C4B 3.119(5) . ?
Ba1 C5B 3.200(5) . ?
N3 C24 1.461(7) . ?
N3 H3A 0.9200 . ?
N3 H3B 0.9200 . ?
C24 C23 1.487(7) . ?
C24 H24A 0.9900 . ?
C24 H24B 0.9900 . ?
C23 N2 1.457(5) . ?
C23 H23A 0.9900 . ?
C23 H23B 0.9900 . ?
N2 C22 1.472(6) . ?
N2 H2A 0.9300 . ?
C22 C21 1.468(7) . ?
C22 H22A 0.9900 . ?
C22 H22B 0.9900 . ?
C21 N1 1.436(7) . ?
C21 H21A 0.9900 . ?
C21 H21B 0.9900 . ?
N1 H1A 0.9200 . ?
N1 H1B 0.9200 . ?
C20 C15 1.514(4) . ?
C20 H20A 0.9800 . ?
C20 H20B 0.9800 . ?
C20 H20C 0.9800 . ?
C19 C14 1.508(5) . ?
C19 H19A 0.9800 . ?
C19 H19B 0.9800 . ?
C19 H19C 0.9800 . ?
C18 C13 1.502(4) . ?
C18 H18A 0.9800 . ?
C18 H18B 0.9800 . ?
C18 H18C 0.9800 . ?
C17 C12 1.506(5) . ?
C17 H17A 0.9800 . ?
C17 H17B 0.9800 . ?
C17 H17C 0.9800 . ?
C16 C11 1.506(5) . ?
C16 H16A 0.9800 . ?
C16 H16B 0.9800 . ?
C16 H16C 0.9800 . ?
C15 C14 1.393(4) . ?
C15 C11 1.401(5) . ?
C14 C13 1.408(4) . ?
C13 C12 1.401(5) . ?
C12 C11 1.408(4) . ?
C1B C2B 1.393(9) . ?
C1B C5B 1.407(7) . ?
C1B C6B 1.499(10) . ?
C2B C3B 1.456(9) . ?
C2B C7B 1.525(8) . ?
C3B C4B 1.358(7) . ?
C3B C8B 1.513(9) . ?
C4B C9B 1.390(9) . ?
C4B C5B 1.520(8) . ?
C5B C10B 1.507(8) . ?
C6B H6B1 0.9800 . ?
C6B H6B2 0.9800 . ?
C6B H6B3 0.9800 . ?
C7B H7B1 0.9800 . ?
C7B H7B2 0.9800 . ?
C7B H7B3 0.9800 . ?
C8B H8B1 0.9800 . ?
C8B H8B2 0.9800 . ?
C8B H8B3 0.9800 . ?
C9B H9B1 0.9800 . ?
C9B H9B2 0.9800 . ?
C9B H9B3 0.9800 . ?
C10B H10A 0.9800 . ?
C10B H10B 0.9800 . ?
C10B H10C 0.9800 . ?
C1A C5A 1.251(12) . ?
C1A C2A 1.395(11) . ?
C1A C6A 1.490(11) . ?
C2A C3A 1.395(10) . ?
C2A C7A 1.490(11) . ?
C3A C4A 1.330(9) . ?
C3A C8A 1.534(10) . ?
C4A C9A 1.508(11) . ?
C4A C5A 1.528(10) . ?
C5A C10A 1.622(11) . ?
C6A H6A1 0.9800 . ?
C6A H6A2 0.9800 . ?
C6A H6A3 0.9800 . ?
C7A H7A1 0.9800 . ?
C7A H7A2 0.9800 . ?
C7A H7A3 0.9800 . ?
C8A H8A1 0.9800 . ?
C8A H8A2 0.9800 . ?
C8A H8A3 0.9800 . ?
C9A H9A1 0.9800 . ?
C9A H9A2 0.9800 . ?
C9A H9A3 0.9800 . ?
C10A H10D 0.9800 . ?
C10A H10E 0.9800 . ?
C10A H10F 0.9800 . ?
